data_7152073
loop_
_publ_author_name
'Bandyopadhyay, Anupam'
'Gopi, Hosahudya N.'

_publ_section_title
;
 A facile transformation of amino acids to functionalized coumarins.
;
_journal_issue 23
_journal_name_full 'Organic &amp; biomolecular chemistry'
_journal_page_first 8089
_journal_page_last 8095
_journal_paper_doi 10.1039/c1ob05815k
_journal_volume 9
_journal_year 2011
_chemical_absolute_configuration syn
_chemical_compound_source Synthesis
_chemical_formula_moiety 'C17 H21 N O5'
_chemical_formula_sum 'C17 H21 N O5'
_chemical_formula_weight 319.35
_chemical_melting_point 101.325
_chemical_name_common Boc-Ala-CuM
_space_group_IT_number 4
_symmetry_cell_setting monoclinic
_symmetry_Int_Tables_number 4
_symmetry_space_group_name_Hall 'P 2yb'
_symmetry_space_group_name_H-M 'P 1 21 1'
_atom_sites_solution_hydrogens geom
_atom_sites_solution_primary direct
_atom_sites_solution_secondary difmap
_audit_creation_method SHELXL-97
_cell_angle_alpha 90.00
_cell_angle_beta 96.062(13)
_cell_angle_gamma 90.00
_cell_formula_units_Z 2
_cell_length_a 5.122(3)
_cell_length_b 10.084(6)
_cell_length_c 16.501(10)
_cell_measurement_reflns_used 822
_cell_measurement_temperature 200(2)
_cell_measurement_theta_max 18.77
_cell_measurement_theta_min 2.48
_cell_volume 847.5(9)
_computing_structure_refinement 'SHELXL-97 (Sheldrick, 2008)'
_computing_structure_solution 'SHELXS-97 (Sheldrick, 2008)'
_diffrn_ambient_pressure 101.325
_diffrn_ambient_temperature 200(2)
_diffrn_measured_fraction_theta_full 0.999
_diffrn_measured_fraction_theta_max 0.999
_diffrn_radiation_monochromator graphite
_diffrn_radiation_probe x-ray
_diffrn_radiation_type MoK\a
_diffrn_radiation_wavelength 0.71073
_diffrn_reflns_av_R_equivalents 0.0349
_diffrn_reflns_av_sigmaI/netI 0.0407
_diffrn_reflns_limit_h_max 3
_diffrn_reflns_limit_h_min -5
_diffrn_reflns_limit_k_max 9
_diffrn_reflns_limit_k_min -10
_diffrn_reflns_limit_l_max 16
_diffrn_reflns_limit_l_min -16
_diffrn_reflns_number 4478
_diffrn_reflns_theta_full 20.81
_diffrn_reflns_theta_max 20.81
_diffrn_reflns_theta_min 1.24
_diffrn_source 'fine-focus sealed tube'
_diffrn_source_type 'Graphite Monochromator'
_exptl_absorpt_coefficient_mu 0.092
_exptl_absorpt_correction_T_max 0.975
_exptl_absorpt_correction_T_min 0.940
_exptl_absorpt_correction_type multi-scan
_exptl_absorpt_process_details SADABS
_exptl_crystal_colour Colorless
_exptl_crystal_density_diffrn 1.251
_exptl_crystal_density_method 'not measured'
_exptl_crystal_description 'Rod shaped'
_exptl_crystal_F_000 340
_exptl_crystal_recrystallization_method MeOH/H2O
_exptl_crystal_size_max 0.75
_exptl_crystal_size_mid 0.35
_exptl_crystal_size_min 0.30
_refine_diff_density_max 0.126
_refine_diff_density_min -0.157
_refine_diff_density_rms 0.035
_refine_ls_abs_structure_details 'Flack H D (1983), Acta Cryst. A39, 876-881'
_refine_ls_abs_structure_Flack -1(2)
_refine_ls_extinction_method none
_refine_ls_goodness_of_fit_ref 1.028
_refine_ls_hydrogen_treatment constr
_refine_ls_matrix_type full
_refine_ls_number_parameters 213
_refine_ls_number_reflns 1623
_refine_ls_number_restraints 1
_refine_ls_restrained_S_all 1.027
_refine_ls_R_factor_all 0.0642
_refine_ls_R_factor_gt 0.0481
_refine_ls_shift/su_max 0.005
_refine_ls_shift/su_mean 0.001
_refine_ls_structure_factor_coef Fsqd
_refine_ls_weighting_details 'calc w=1/[\s^2^(Fo^2^)+(0.0843P)^2^+0.0000P] where P=(Fo^2^+2Fc^2^)/3'
_refine_ls_weighting_scheme calc
_refine_ls_wR_factor_gt 0.1216
_refine_ls_wR_factor_ref 0.1331
_reflns_number_gt 1288
_reflns_number_total 1623
_reflns_threshold_expression >2sigma(I)
_cod_data_source_file c1ob05815k.txt
_cod_data_source_block anuacum
_cod_original_cell_volume 847.5(8)
_cod_original_sg_symbol_H-M 'P 21'
_cod_database_code 7152073

loop_
_symmetry_equiv_pos_as_xyz
'x, y, z'
'-x, y+1/2, -z'

loop_
_atom_site_label
_atom_site_type_symbol
_atom_site_fract_x
_atom_site_fract_y
_atom_site_fract_z
_atom_site_U_iso_or_equiv
_atom_site_adp_type
_atom_site_occupancy
_atom_site_symmetry_multiplicity
_atom_site_calc_flag
_atom_site_refinement_flags
O1 O 0.4422(4) 0.7197(4) 0.48559(17) 0.0652(10) Uani 1 1 d .
O2 O 0.7816(5) 0.7054(4) 0.38666(18) 0.0751(11) Uani 1 1 d .
O3 O -0.0145(12) 1.0910(6) 0.2285(3) 0.146(2) Uani 1 1 d .
O4 O 0.3007(8) 1.0319(4) 0.1345(2) 0.0886(12) Uani 1 1 d .
O5 O 0.9567(7) 0.9325(5) -0.0725(2) 0.0895(13) Uani 1 1 d .
N1 N 0.3609(6) 0.6941(4) 0.3589(2) 0.0638(13) Uani 1 1 d .
H1 H 0.2021 0.6944 0.3715 0.077 Uiso 1 1 calc R
C1 C 0.6125(7) 0.7309(7) 0.5541(3) 0.0677(15) Uani 1 1 d .
C2 C 0.7680(11) 0.6042(6) 0.5587(4) 0.097(2) Uani 1 1 d .
H2A H 0.6503 0.5300 0.5576 0.146 Uiso 1 1 calc R
H2B H 0.8837 0.6026 0.6085 0.146 Uiso 1 1 calc R
H2C H 0.8694 0.5992 0.5131 0.146 Uiso 1 1 calc R
C3 C 0.4120(9) 0.7463(12) 0.6277(3) 0.138(4) Uani 1 1 d .
H3A H 0.3005 0.8221 0.6166 0.206 Uiso 1 1 calc R
H3B H 0.5147 0.7576 0.6793 0.206 Uiso 1 1 calc R
H3C H 0.3060 0.6680 0.6291 0.206 Uiso 1 1 calc R
C4 C 0.7840(10) 0.8493(6) 0.5433(4) 0.0851(18) Uani 1 1 d .
H4A H 0.8957 0.8311 0.5014 0.128 Uiso 1 1 calc R
H4B H 0.8900 0.8675 0.5936 0.128 Uiso 1 1 calc R
H4C H 0.6759 0.9248 0.5280 0.128 Uiso 1 1 calc R
C5 C 0.5459(8) 0.7059(5) 0.4095(3) 0.0534(12) Uani 1 1 d .
C6 C 0.4239(8) 0.6785(5) 0.2718(3) 0.0599(14) Uani 1 1 d .
H6 H 0.6096 0.6541 0.2732 0.072 Uiso 1 1 calc R
C7 C 0.2653(11) 0.5625(6) 0.2410(4) 0.0824(17) Uani 1 1 d .
H7A H 0.0823 0.5815 0.2428 0.124 Uiso 1 1 calc R
H7B H 0.3133 0.4866 0.2745 0.124 Uiso 1 1 calc R
H7C H 0.2975 0.5442 0.1859 0.124 Uiso 1 1 calc R
C8 C 0.3843(8) 0.8039(5) 0.2253(3) 0.0599(14) Uani 1 1 d .
C9 C 0.1996(11) 0.8928(6) 0.2523(3) 0.0769(17) Uani 1 1 d .
H9 H 0.1121 0.8741 0.2975 0.092 Uiso 1 1 calc R
C10 C 0.1528(13) 1.0119(7) 0.2074(4) 0.093(2) Uani 1 1 d .
C11 C 0.4914(9) 0.9435(6) 0.1050(3) 0.0667(15) Uani 1 1 d .
C12 C 0.6319(10) 0.9751(6) 0.0331(3) 0.0743(16) Uani 1 1 d .
H12 H 0.5934 1.0561 0.0076 0.089 Uiso 1 1 calc R
C13 C 0.8243(9) 0.8913(6) -0.0013(3) 0.0701(16) Uani 1 1 d .
C14 C 0.8717(9) 0.7732(6) 0.0374(3) 0.0713(16) Uani 1 1 d .
H14 H 0.9889 0.7125 0.0190 0.086 Uiso 1 1 calc R
C15 C 0.7294(8) 0.7431(6) 0.1110(3) 0.0676(14) Uani 1 1 d .
H15 H 0.7693 0.6621 0.1363 0.081 Uiso 1 1 calc R
C16 C 0.5353(8) 0.8256(5) 0.1479(3) 0.0569(13) Uani 1 1 d .
C17 C 1.1485(12) 0.8443(7) -0.1126(4) 0.099(2) Uani 1 1 d .
H17A H 1.3022 0.8295 -0.0752 0.148 Uiso 1 1 calc R
H17B H 1.1977 0.8871 -0.1607 0.148 Uiso 1 1 calc R
H17C H 1.0662 0.7609 -0.1272 0.148 Uiso 1 1 calc R

loop_
_atom_site_aniso_label
_atom_site_aniso_U_11
_atom_site_aniso_U_22
_atom_site_aniso_U_33
_atom_site_aniso_U_23
_atom_site_aniso_U_13
_atom_site_aniso_U_12
O1 0.0362(14) 0.105(3) 0.050(2) -0.003(2) -0.0146(14) -0.0028(18)
O2 0.0417(17) 0.115(3) 0.065(2) -0.002(2) -0.0114(13) 0.0020(19)
O3 0.203(5) 0.131(5) 0.106(4) 0.018(3) 0.025(4) 0.103(4)
O4 0.113(3) 0.079(3) 0.072(3) 0.010(2) -0.003(2) 0.036(2)
O5 0.109(3) 0.092(3) 0.067(3) 0.012(3) 0.006(2) -0.008(2)
N1 0.0337(19) 0.097(4) 0.056(3) 0.003(3) -0.0146(18) 0.002(2)
C1 0.045(2) 0.102(5) 0.051(3) 0.003(3) -0.018(2) -0.011(3)
C2 0.108(4) 0.061(4) 0.107(5) 0.011(4) -0.063(4) -0.011(3)
C3 0.073(3) 0.282(12) 0.053(4) -0.022(6) -0.013(3) -0.020(6)
C4 0.072(3) 0.071(4) 0.105(5) -0.008(4) -0.024(3) 0.005(3)
C5 0.041(3) 0.059(3) 0.058(3) 0.009(3) -0.003(3) 0.006(2)
C6 0.048(3) 0.084(4) 0.045(3) -0.003(3) -0.006(2) 0.006(2)
C7 0.094(4) 0.074(4) 0.076(4) -0.005(3) -0.010(3) 0.006(3)
C8 0.058(3) 0.066(4) 0.051(3) -0.003(3) -0.016(2) 0.012(3)
C9 0.090(4) 0.081(5) 0.058(4) 0.005(3) -0.004(3) 0.014(3)
C10 0.123(5) 0.070(5) 0.083(5) 0.008(4) -0.002(4) 0.046(4)
C11 0.080(3) 0.067(4) 0.050(4) -0.001(3) -0.008(3) 0.010(3)
C12 0.094(3) 0.059(4) 0.065(4) 0.004(3) -0.015(3) 0.003(3)
C13 0.076(3) 0.076(5) 0.055(4) 0.003(3) -0.008(3) -0.009(3)
C14 0.075(3) 0.071(5) 0.065(4) 0.005(3) -0.006(3) 0.007(3)
C15 0.066(3) 0.073(4) 0.060(3) 0.008(3) -0.012(2) 0.003(3)
C16 0.059(3) 0.051(4) 0.057(3) -0.004(3) -0.013(2) 0.005(2)
C17 0.114(4) 0.100(5) 0.082(4) -0.003(4) 0.011(3) -0.021(4)

loop_
_atom_type_symbol
_atom_type_description
_atom_type_scat_dispersion_real
_atom_type_scat_dispersion_imag
_atom_type_scat_source
C C 0.0033 0.0016 'International Tables Vol C Tables 4.2.6.8 and 6.1.1.4'
H H 0.0000 0.0000 'International Tables Vol C Tables 4.2.6.8 and 6.1.1.4'
N N 0.0061 0.0033 'International Tables Vol C Tables 4.2.6.8 and 6.1.1.4'
O O 0.0106 0.0060 'International Tables Vol C Tables 4.2.6.8 and 6.1.1.4'

loop_
_geom_angle_atom_site_label_1
_geom_angle_atom_site_label_2
_geom_angle_atom_site_label_3
_geom_angle
C1 O1 C5 118.5(3)
C11 O4 C10 127.1(5)
C13 O5 C17 123.5(5)
C5 N1 C6 116.0(4)
O1 C1 C2 105.2(5)
O1 C1 C4 107.4(4)
C2 C1 C4 111.6(4)
O1 C1 C3 102.8(3)
C2 C1 C3 113.8(6)
C4 C1 C3 115.0(5)
N1 C5 O2 119.1(4)
N1 C5 O1 106.4(3)
O2 C5 O1 134.5(4)
C8 C6 C7 117.1(4)
C8 C6 N1 111.8(4)
C7 C6 N1 104.1(4)
C9 C8 C6 116.1(5)
C9 C8 C16 124.8(5)
C6 C8 C16 119.1(4)
C8 C9 C10 117.1(5)
O3 C10 C9 118.6(6)
O3 C10 O4 123.9(6)
C9 C10 O4 117.4(5)
C16 C11 O4 115.8(5)
C16 C11 C12 121.6(5)
O4 C11 C12 122.6(5)
C13 C12 C11 126.2(5)
C14 C13 C12 114.8(5)
C14 C13 O5 123.0(5)
C12 C13 O5 122.2(5)
C13 C14 C15 118.4(5)
C16 C15 C14 128.4(5)
C11 C16 C15 110.6(5)
C11 C16 C8 117.7(4)
C15 C16 C8 131.7(5)

loop_
_geom_bond_atom_site_label_1
_geom_bond_atom_site_label_2
_geom_bond_distance
O1 C1 1.358(5)
O1 C5 1.420(5)
O2 C5 1.302(5)
O3 C10 1.247(7)
O4 C11 1.444(6)
O4 C10 1.500(7)
O5 C13 1.477(6)
O5 C17 1.527(7)
N1 C5 1.201(5)
N1 C6 1.515(6)
C1 C2 1.503(8)
C1 C4 1.504(8)
C1 C3 1.678(7)
C6 C8 1.482(7)
C6 C7 1.483(7)
C8 C9 1.409(7)
C8 C16 1.577(7)
C9 C10 1.418(8)
C11 C16 1.390(8)
C11 C12 1.486(7)
C12 C13 1.458(7)
C13 C14 1.361(7)
C14 C15 1.512(7)
C15 C16 1.477(7)
